data_2204152
loop_
_publ_author_name
'Leszek Pazderski'
'Edward Sz\/lyk'
'Andrzej Wojtczak'
'Lech Kozerski'
'Jerzy Sitkowski'

_publ_section_title
;
 Dichlorodipyridazinezinc(II)
;
_journal_issue 9
_journal_name_full 'Acta Crystallographica Section E'
_journal_page_first m1270
_journal_page_last m1272
_journal_paper_doi 10.1107/S1600536804019671
_journal_volume 60
_journal_year 2004
_chemical_formula_iupac '[Zn Cl2 (C4 H4 N2)2]'
_chemical_formula_moiety 'C8 H8 Cl2 N4 Zn'
_chemical_formula_sum 'C8 H8 Cl2 N4 Zn'
_chemical_formula_weight 296.45
_chemical_name_systematic
;
Dichlorobispyridazinezinc(II)
;
_space_group_IT_number 14
_symmetry_cell_setting monoclinic
_symmetry_space_group_name_Hall '-P 2ybc'
_symmetry_space_group_name_H-M 'P 1 21/c 1'
_atom_sites_solution_hydrogens geom
_atom_sites_solution_primary direct
_atom_sites_solution_secondary difmap
_audit_creation_method SHELXL-97
_cell_angle_alpha 90.00
_cell_angle_beta 96.090(10)
_cell_angle_gamma 90.00
_cell_formula_units_Z 4
_cell_length_a 8.0330(10)
_cell_length_b 17.034(2)
_cell_length_c 8.5310(10)
_cell_measurement_reflns_used 3552
_cell_measurement_temperature 293(2)
_cell_measurement_theta_max 31.31
_cell_measurement_theta_min 2.55
_cell_volume 1160.7(2)
_computing_cell_refinement 'CrysAlis CCD'
_computing_data_collection 'CrysAlis CCD (Oxford Diffraction, 2000)'
_computing_data_reduction 'CrysAlis RED (Oxford Diffraction, 2000)'
_computing_publication_material 'CIFTAB (Sheldrick, 1997)'
_computing_structure_refinement 'SHELXL97 (Sheldrick, 1997)'
_computing_structure_solution 'SHELXS97 (Sheldrick, 1997)'
_diffrn_ambient_temperature 293(2)
_diffrn_measured_fraction_theta_full 0.963
_diffrn_measured_fraction_theta_max 0.907
_diffrn_measurement_device_type 'Oxford Sapphire CCD'
_diffrn_measurement_method \q/2\q
_diffrn_radiation_monochromator graphite
_diffrn_radiation_source 'fine-focus sealed tube'
_diffrn_radiation_type MoK\a
_diffrn_radiation_wavelength 0.71073
_diffrn_reflns_av_R_equivalents 0.0292
_diffrn_reflns_av_sigmaI/netI 0.0235
_diffrn_reflns_limit_h_max 11
_diffrn_reflns_limit_h_min -8
_diffrn_reflns_limit_k_max 23
_diffrn_reflns_limit_k_min -24
_diffrn_reflns_limit_l_max 12
_diffrn_reflns_limit_l_min -12
_diffrn_reflns_number 11321
_diffrn_reflns_theta_full 25.00
_diffrn_reflns_theta_max 31.31
_diffrn_reflns_theta_min 2.55
_diffrn_standards_decay_% <1
_diffrn_standards_interval_count 'every 50 frames'
_diffrn_standards_number '1 frame'
_exptl_absorpt_coefficient_mu 2.547
_exptl_absorpt_correction_T_max 0.74334
_exptl_absorpt_correction_T_min 0.51321
_exptl_absorpt_correction_type numerical
_exptl_absorpt_process_details '(CrysAlis RED; Oxford Diffraction, 2000)'
_exptl_crystal_colour colourless
_exptl_crystal_density_diffrn 1.696
_exptl_crystal_density_method 'not measured'
_exptl_crystal_description Plate
_exptl_crystal_F_000 592
_exptl_crystal_size_max 0.29
_exptl_crystal_size_mid 0.25
_exptl_crystal_size_min 0.11
_refine_diff_density_max 0.400
_refine_diff_density_min -0.440
_refine_ls_extinction_method none
_refine_ls_goodness_of_fit_ref 1.060
_refine_ls_hydrogen_treatment constr
_refine_ls_matrix_type full
_refine_ls_number_parameters 136
_refine_ls_number_reflns 3552
_refine_ls_number_restraints 0
_refine_ls_restrained_S_all 1.060
_refine_ls_R_factor_all 0.0438
_refine_ls_R_factor_gt 0.0337
_refine_ls_shift/su_max 0.001
_refine_ls_shift/su_mean 0.000
_refine_ls_structure_factor_coef Fsqd
_refine_ls_weighting_details 'w = 1/[\s^2^(Fo^2^)+(0.0403P)^2^+0.3919P] where P = (Fo^2^+2Fc^2^)/3'
_refine_ls_weighting_scheme calc
_refine_ls_wR_factor_gt 0.0819
_refine_ls_wR_factor_ref 0.0870
_reflns_number_gt 2894
_reflns_number_total 3552
_reflns_threshold_expression I>2\s(I)
_cod_data_source_file cv6346.cif
_cod_data_source_block I
_cod_original_sg_symbol_Hall -P2ybc
_cod_original_sg_symbol_H-M 'P 21/c'
_cod_database_code 2204152
_cod_database_fobs_code 2204152

loop_
_symmetry_equiv_pos_as_xyz
'x, y, z'
'-x, y+1/2, -z+1/2'
'-x, -y, -z'
'x, -y-1/2, z-1/2'

loop_
_atom_site_label
_atom_site_fract_x
_atom_site_fract_y
_atom_site_fract_z
_atom_site_U_iso_or_equiv
_atom_site_adp_type
_atom_site_calc_flag
_atom_site_refinement_flags
_atom_site_occupancy
_atom_site_type_symbol
Zn1 0.26392(3) 0.602779(13) 0.21246(3) 0.03844(8) Uani d . 1 Zn
Cl1 0.46234(7) 0.66817(4) 0.35522(8) 0.05522(15) Uani d . 1 Cl
Cl2 0.15436(8) 0.49945(4) 0.31600(8) 0.05545(15) Uani d . 1 Cl
N1 0.3285(2) 0.57132(10) -0.0036(2) 0.0380(3) Uani d . 1 N
N2 0.4383(3) 0.61915(12) -0.0621(3) 0.0537(5) Uani d . 1 N
C3 0.4694(4) 0.60642(17) -0.2082(3) 0.0626(7) Uani d . 1 C
H3 0.5451 0.6395 -0.2505 0.080 Uiso calc R 1 H
C4 0.3979(3) 0.54775(18) -0.3025(3) 0.0596(6) Uani d . 1 C
H4 0.4243 0.5411 -0.4052 0.080 Uiso calc R 1 H
C5 0.2890(3) 0.50053(18) -0.2417(3) 0.0588(6) Uani d . 1 C
H5 0.2364 0.4599 -0.3006 0.080 Uiso calc R 1 H
C6 0.2573(3) 0.51411(14) -0.0883(3) 0.0484(5) Uani d . 1 C
H6 0.1826 0.4814 -0.0434 0.080 Uiso calc R 1 H
N11 0.0888(2) 0.68738(10) 0.1423(2) 0.0401(4) Uani d . 1 N
N12 -0.0714(2) 0.66692(12) 0.1270(3) 0.0567(5) Uani d . 1 N
C13 -0.1819(3) 0.72167(17) 0.0833(4) 0.0665(7) Uani d . 1 C
H13 -0.2944 0.7076 0.0717 0.080 Uiso calc R 1 H
C14 -0.1422(3) 0.79816(16) 0.0537(4) 0.0609(7) Uani d . 1 C
H14 -0.2252 0.8353 0.0266 0.080 Uiso calc R 1 H
C15 0.0203(3) 0.81760(15) 0.0651(4) 0.0659(7) Uani d . 1 C
H15 0.0548 0.8681 0.0428 0.080 Uiso calc R 1 H
C16 0.1339(3) 0.75937(14) 0.1114(4) 0.0577(6) Uani d . 1 C
H16 0.2474 0.7715 0.1213 0.080 Uiso calc R 1 H

loop_
_atom_site_aniso_label
_atom_site_aniso_U_11
_atom_site_aniso_U_22
_atom_site_aniso_U_33
_atom_site_aniso_U_12
_atom_site_aniso_U_13
_atom_site_aniso_U_23
Zn1 0.03654(13) 0.03650(13) 0.04201(14) 0.00096(9) 0.00299(9) 0.00096(9)
Cl1 0.0455(3) 0.0566(3) 0.0603(3) -0.0031(2) -0.0094(2) -0.0077(3)
Cl2 0.0562(3) 0.0494(3) 0.0620(4) -0.0053(2) 0.0123(3) 0.0142(3)
N1 0.0369(8) 0.0366(8) 0.0406(8) 0.0002(6) 0.0056(6) 0.0017(7)
N2 0.0582(12) 0.0506(11) 0.0538(11) -0.0132(9) 0.0131(9) 0.0052(9)
C3 0.0669(16) 0.0672(17) 0.0571(15) -0.0048(13) 0.0218(12) 0.0126(13)
C4 0.0613(14) 0.0774(18) 0.0409(12) 0.0197(13) 0.0094(10) 0.0015(12)
C5 0.0590(14) 0.0677(16) 0.0485(13) 0.0028(12) 0.0005(11) -0.0156(12)
C6 0.0455(11) 0.0489(12) 0.0512(12) -0.0062(9) 0.0068(9) -0.0057(10)
N11 0.0316(8) 0.0372(8) 0.0513(10) 0.0009(6) 0.0037(7) 0.0020(7)
N12 0.0371(9) 0.0462(10) 0.0847(16) -0.0061(8) -0.0032(10) 0.0096(10)
C13 0.0339(11) 0.0637(16) 0.099(2) 0.0007(10) -0.0073(12) 0.0056(15)
C14 0.0461(13) 0.0533(14) 0.0800(18) 0.0123(10) -0.0086(12) 0.0045(13)
C15 0.0536(14) 0.0430(13) 0.099(2) 0.0021(10) -0.0004(14) 0.0156(14)
C16 0.0360(10) 0.0441(12) 0.0918(19) -0.0029(9) 0.0010(11) 0.0122(12)

loop_
_atom_type_symbol
_atom_type_description
_atom_type_scat_dispersion_real
_atom_type_scat_dispersion_imag
_atom_type_scat_source
C C 0.0033 0.0016 'International Tables Vol C Tables 4.2.6.8 and 6.1.1.4'
H H 0.0000 0.0000 'International Tables Vol C Tables 4.2.6.8 and 6.1.1.4'
N N 0.0061 0.0033 'International Tables Vol C Tables 4.2.6.8 and 6.1.1.4'
Cl Cl 0.1484 0.1585 'International Tables Vol C Tables 4.2.6.8 and 6.1.1.4'
Zn Zn 0.2839 1.4301 'International Tables Vol C Tables 4.2.6.8 and 6.1.1.4'

loop_
_geom_angle_atom_site_label_1
_geom_angle_atom_site_label_2
_geom_angle_atom_site_label_3
_geom_angle
_geom_angle_publ_flag
N1 Zn1 N11 98.78(7) y
N1 Zn1 Cl2 107.72(5) y
N11 Zn1 Cl2 112.81(5) y
N1 Zn1 Cl1 113.21(5) y
N11 Zn1 Cl1 103.82(5) y
Cl2 Zn1 Cl1 118.72(3) y
C6 N1 N2 121.06(19) y
C6 N1 Zn1 123.81(15) y
N2 N1 Zn1 114.75(14) y
C3 N2 N1 116.9(2) y
N2 C3 C4 124.5(2) y
N2 C3 H3 117.7 ?
C4 C3 H3 117.7 ?
C5 C4 C3 117.6(2) y
C5 C4 H4 121.2 ?
C3 C4 H4 121.2 ?
C4 C5 C6 117.6(2) y
C4 C5 H5 121.2 ?
C6 C5 H5 121.2 ?
N1 C6 C5 122.3(2) y
N1 C6 H6 118.8 ?
C5 C6 H6 118.8 ?
C16 N11 N12 120.75(18) y
C16 N11 Zn1 121.16(14) y
N12 N11 Zn1 118.08(13) y
C13 N12 N11 117.4(2) y
N12 C13 C14 124.3(2) y
N12 C13 H13 117.9 ?
C14 C13 H13 117.9 ?
C15 C14 C13 117.7(2) y
C15 C14 H14 121.1 ?
C13 C14 H14 121.1 ?
C14 C15 C16 117.0(2) y
C14 C15 H15 121.5 ?
C16 C15 H15 121.5 ?
N11 C16 C15 122.8(2) y
N11 C16 H16 118.6 ?
C15 C16 H16 118.6 ?

loop_
_geom_bond_atom_site_label_1
_geom_bond_atom_site_label_2
_geom_bond_distance
_geom_bond_publ_flag
Zn1 N1 2.0388(17) y
Zn1 N11 2.0582(17) y
Zn1 Cl2 2.1949(6) y
Zn1 Cl1 2.2029(6) y
N1 C6 1.308(3) y
N1 N2 1.335(3) y
N2 C3 1.315(3) y
C3 C4 1.370(4) y
C3 H3 0.9300 ?
C4 C5 1.333(4) y
C4 H4 0.9300 ?
C5 C6 1.380(3) y
C5 H5 0.9300 ?
C6 H6 0.9300 ?
N11 C16 1.313(3) y
N11 N12 1.326(2) y
N12 C13 1.314(3) y
C13 C14 1.371(4) y
C13 H13 0.9300 ?
C14 C15 1.340(4) y
C14 H14 0.9300 ?
C15 C16 1.377(3) y
C15 H15 0.9300 ?
C16 H16 0.9300 ?

loop_
_geom_torsion_atom_site_label_1
_geom_torsion_atom_site_label_2
_geom_torsion_atom_site_label_3
_geom_torsion_atom_site_label_4
_geom_torsion
N11 Zn1 N1 C6 -92.13(18)
Cl2 Zn1 N1 C6 25.34(19)
Cl1 Zn1 N1 C6 158.65(16)
N11 Zn1 N1 N2 80.92(16)
Cl2 Zn1 N1 N2 -161.62(14)
Cl1 Zn1 N1 N2 -28.31(16)
C6 N1 N2 C3 0.7(3)
Zn1 N1 N2 C3 -172.56(19)
N1 N2 C3 C4 -0.4(4)
N2 C3 C4 C5 0.2(4)
C3 C4 C5 C6 -0.3(4)
N2 N1 C6 C5 -0.9(4)
Zn1 N1 C6 C5 171.74(19)
C4 C5 C6 N1 0.7(4)
N1 Zn1 N11 C16 -82.1(2)
Cl2 Zn1 N11 C16 164.41(19)
Cl1 Zn1 N11 C16 34.6(2)
N1 Zn1 N11 N12 97.10(18)
Cl2 Zn1 N11 N12 -16.43(19)
Cl1 Zn1 N11 N12 -146.24(17)
C16 N11 N12 C13 -1.3(4)
Zn1 N11 N12 C13 179.5(2)
N11 N12 C13 C14 -0.4(5)
N12 C13 C14 C15 2.3(5)
C13 C14 C15 C16 -2.3(5)
N12 N11 C16 C15 1.3(4)
Zn1 N11 C16 C15 -179.6(2)
C14 C15 C16 N11 0.6(5)
